data_1518641
loop_
_publ_author_name
'Zhong, Xue'
'Li, You'
'Zhang, Jing'
'Han, Fu-She'

_publ_section_title
;
 Synthetic Study toward the Misassigned (+-)-Tronoharine.
;
_journal_issue 3
_journal_name_full 'Organic letters'
_journal_page_first 720
_journal_page_last 723
_journal_paper_doi 10.1021/ol503734x
_journal_volume 17
_journal_year 2015
_chemical_formula_moiety 'C18 H18 N2 O3'
_chemical_formula_sum 'C18 H18 N2 O3'
_chemical_formula_weight 310.34
_chemical_name_systematic ?
_space_group_IT_number 14
_symmetry_cell_setting monoclinic
_symmetry_space_group_name_Hall '-P 2yn'
_symmetry_space_group_name_H-M 'P 1 21/n 1'
_atom_sites_solution_hydrogens geom
_atom_sites_solution_primary direct
_atom_sites_solution_secondary difmap
_audit_creation_method SHELXL-97
_cell_angle_alpha 90.00
_cell_angle_beta 102.2510(10)
_cell_angle_gamma 90.00
_cell_formula_units_Z 4
_cell_length_a 8.2569(7)
_cell_length_b 11.5402(10)
_cell_length_c 15.7270(14)
_cell_measurement_temperature 185(2)
_cell_volume 1464.4(2)
_computing_cell_refinement 'Bruker SAINT'
_computing_data_collection 'Bruker APEX2'
_computing_data_reduction 'Bruker SAINT'
_computing_molecular_graphics 'Bruker SHELXTL'
_computing_publication_material 'Bruker SHELXTL'
_computing_structure_refinement 'SHELXL-97 (Sheldrick, 1997)'
_computing_structure_solution 'SHELXS-97 (Sheldrick, 1997)'
_diffrn_ambient_temperature 185(2)
_diffrn_measured_fraction_theta_full 0.999
_diffrn_measured_fraction_theta_max 0.999
_diffrn_radiation_monochromator graphite
_diffrn_radiation_source 'fine-focus sealed tube'
_diffrn_radiation_type MoK\a
_diffrn_radiation_wavelength 0.71073
_diffrn_reflns_av_R_equivalents 0.0291
_diffrn_reflns_av_sigmaI/netI 0.0302
_diffrn_reflns_limit_h_max 9
_diffrn_reflns_limit_h_min -9
_diffrn_reflns_limit_k_max 11
_diffrn_reflns_limit_k_min -13
_diffrn_reflns_limit_l_max 18
_diffrn_reflns_limit_l_min -18
_diffrn_reflns_number 8354
_diffrn_reflns_theta_full 25.05
_diffrn_reflns_theta_max 25.05
_diffrn_reflns_theta_min 2.21
_exptl_absorpt_coefficient_mu 0.097
_exptl_absorpt_correction_T_max 0.9866
_exptl_absorpt_correction_T_min 0.9837
_exptl_absorpt_correction_type multi-scan
_exptl_absorpt_process_details 'SADABS, Sheldrick, 1996'
_exptl_crystal_colour colorless
_exptl_crystal_density_diffrn 1.408
_exptl_crystal_density_method 'not measured'
_exptl_crystal_description block
_exptl_crystal_F_000 656
_exptl_crystal_size_max 0.17
_exptl_crystal_size_mid 0.15
_exptl_crystal_size_min 0.14
_refine_diff_density_max 0.216
_refine_diff_density_min -0.151
_refine_diff_density_rms 0.038
_refine_ls_extinction_method none
_refine_ls_goodness_of_fit_ref 1.033
_refine_ls_hydrogen_treatment mixed
_refine_ls_matrix_type full
_refine_ls_number_parameters 208
_refine_ls_number_reflns 2588
_refine_ls_number_restraints 0
_refine_ls_restrained_S_all 1.033
_refine_ls_R_factor_all 0.0507
_refine_ls_R_factor_gt 0.0414
_refine_ls_shift/su_max 0.000
_refine_ls_shift/su_mean 0.000
_refine_ls_structure_factor_coef Fsqd
_refine_ls_weighting_details 'calc w=1/[\s^2^(Fo^2^)+(0.0362P)^2^+0.6583P] where P=(Fo^2^+2Fc^2^)/3'
_refine_ls_weighting_scheme calc
_refine_ls_wR_factor_gt 0.0915
_refine_ls_wR_factor_ref 0.0964
_reflns_number_gt 2166
_reflns_number_total 2588
_reflns_threshold_expression >2sigma(I)
_cod_data_source_file ol503734x_si_003.cif
_cod_data_source_block p21n
_cod_depositor_comments
;
The following automatic conversions were performed:

'_symmetry_cell_setting' value 'Monoclinic' changed to 'monoclinic'
according to
/usr/data/users/saulius/crontab/automatic-downloads/rss-feeds/ACS/lib/dictionaries/cif_core.dic
dictionary named 'cif_core.dic' version 2.4.2 from 2011-04-26.

Automatic conversion script
Id: cif_fix_values 3008 2015-01-20 13:52:24Z robertas 

 Adding full bibliography for 1518640--1518641.cif.

The following automatic conversions were performed:

'_exptl_absorpt_correction_type' value 'multi-scans' was replaced
with the value 'multi-scan' as specified in the replacement file
'src/cod-tools/trunk/data/replacement-values/replacement_values.lst'.

Automatic conversion script
Id: cif_fix_values 5376 2017-05-30 11:51:03Z andrius 
;
_cod_original_sg_symbol_H-M 'P 21/n'
_cod_database_code 1518641

loop_
_symmetry_equiv_pos_as_xyz
'x, y, z'
'-x+1/2, y+1/2, -z+1/2'
'-x, -y, -z'
'x-1/2, -y-1/2, z-1/2'

loop_
_atom_site_label
_atom_site_type_symbol
_atom_site_fract_x
_atom_site_fract_y
_atom_site_fract_z
_atom_site_U_iso_or_equiv
_atom_site_adp_type
_atom_site_occupancy
_atom_site_symmetry_multiplicity
_atom_site_calc_flag
_atom_site_refinement_flags
C9 C 0.2692(2) 1.08120(14) 0.81037(11) 0.0274(4) Uani 1 1 d .
C10 C 0.2870(2) 1.11067(16) 0.90696(12) 0.0339(4) Uani 1 1 d .
H10A H 0.3967 1.1465 0.9291 0.041 Uiso 1 1 calc R
H10B H 0.2011 1.1679 0.9134 0.041 Uiso 1 1 calc R
C11 C 0.2697(2) 1.00329(16) 0.96141(11) 0.0349(4) Uani 1 1 d .
H11A H 0.3652 0.9515 0.9612 0.042 Uiso 1 1 calc R
H11B H 0.2753 1.0279 1.0223 0.042 Uiso 1 1 calc R
C12 C 0.1120(2) 0.93519(16) 0.93073(11) 0.0305(4) Uani 1 1 d .
C13 C 0.2314(2) 1.18905(15) 0.75105(12) 0.0330(4) Uani 1 1 d .
H13A H 0.1533 1.2396 0.7737 0.040 Uiso 1 1 calc R
H13B H 0.3354 1.2331 0.7542 0.040 Uiso 1 1 calc R
C14 C 0.1575(2) 1.16124(16) 0.65622(12) 0.0322(4) Uani 1 1 d .
C15 C 0.1300(2) 1.03212(15) 0.63282(11) 0.0286(4) Uani 1 1 d .
H15 H 0.0533 1.0245 0.5747 0.034 Uiso 1 1 calc R
C16 C 0.3214(3) 0.90121(16) 0.49734(12) 0.0379(5) Uani 1 1 d .
H16A H 0.3464 0.9210 0.4409 0.057 Uiso 1 1 calc R
H16B H 0.2107 0.8666 0.4883 0.057 Uiso 1 1 calc R
H16C H 0.4037 0.8457 0.5275 0.057 Uiso 1 1 calc R
C17 C 0.4344(2) 1.01705(16) 0.69490(12) 0.0351(4) Uani 1 1 d .
H17A H 0.4540 1.0977 0.6781 0.042 Uiso 1 1 calc R
H17B H 0.5328 0.9710 0.6894 0.042 Uiso 1 1 calc R
C18 C 0.4221(2) 1.01698(16) 0.79065(12) 0.0318(4) Uani 1 1 d .
H18A H 0.5236 1.0532 0.8254 0.038 Uiso 1 1 calc R
H18B H 0.4194 0.9356 0.8103 0.038 Uiso 1 1 calc R
N2 N 0.28915(19) 0.97116(13) 0.63182(9) 0.0313(4) Uani 1 1 d .
O1 O 0.04565(17) 0.87595(12) 0.97724(8) 0.0434(4) Uani 1 1 d .
O2 O 0.12122(19) 1.23647(12) 0.60173(9) 0.0498(4) Uani 1 1 d .
O3 O 0.32647(18) 1.00262(11) 0.54823(8) 0.0411(4) Uani 1 1 d .
C1 C -0.1826(2) 0.82979(15) 0.63779(11) 0.0294(4) Uani 1 1 d .
H1 H -0.1848 0.8425 0.5779 0.035 Uiso 1 1 calc R
C2 C -0.2852(2) 0.74768(16) 0.66366(12) 0.0349(4) Uani 1 1 d .
H2 H -0.3568 0.7027 0.6209 0.042 Uiso 1 1 calc R
C3 C -0.2849(2) 0.73028(16) 0.75087(13) 0.0364(5) Uani 1 1 d .
H3 H -0.3571 0.6737 0.7664 0.044 Uiso 1 1 calc R
C4 C -0.1828(2) 0.79277(15) 0.81610(12) 0.0316(4) Uani 1 1 d .
H4 H -0.1850 0.7815 0.8757 0.038 Uiso 1 1 calc R
C5 C -0.07735(19) 0.87246(14) 0.79046(11) 0.0240(4) Uani 1 1 d .
C6 C -0.07601(19) 0.89327(14) 0.70175(10) 0.0233(4) Uani 1 1 d .
C7 C 0.0529(2) 0.97762(14) 0.70130(10) 0.0234(4) Uani 1 1 d .
C8 C 0.1234(2) 1.00318(14) 0.78403(11) 0.0230(4) Uani 1 1 d .
N1 N 0.04824(17) 0.94135(12) 0.84140(8) 0.0245(3) Uani 1 1 d .

loop_
_atom_site_aniso_label
_atom_site_aniso_U_11
_atom_site_aniso_U_22
_atom_site_aniso_U_33
_atom_site_aniso_U_23
_atom_site_aniso_U_13
_atom_site_aniso_U_12
C9 0.0263(9) 0.0215(9) 0.0349(10) -0.0039(7) 0.0076(7) -0.0037(7)
C10 0.0299(10) 0.0309(10) 0.0396(11) -0.0100(8) 0.0045(8) -0.0021(8)
C11 0.0356(11) 0.0398(11) 0.0270(9) -0.0064(8) 0.0013(8) 0.0011(8)
C12 0.0349(10) 0.0300(10) 0.0271(9) -0.0004(8) 0.0079(8) 0.0052(8)
C13 0.0333(10) 0.0226(10) 0.0453(11) -0.0032(8) 0.0132(8) -0.0036(8)
C14 0.0334(10) 0.0268(10) 0.0405(11) 0.0072(8) 0.0172(8) 0.0014(8)
C15 0.0331(10) 0.0256(9) 0.0284(9) 0.0030(7) 0.0093(8) -0.0006(8)
C16 0.0462(12) 0.0352(11) 0.0365(10) -0.0014(9) 0.0184(9) 0.0013(9)
C17 0.0301(10) 0.0294(10) 0.0494(12) -0.0010(9) 0.0167(9) -0.0005(8)
C18 0.0246(9) 0.0300(10) 0.0410(10) -0.0032(8) 0.0072(8) -0.0019(8)
N2 0.0385(9) 0.0284(8) 0.0319(8) 0.0017(7) 0.0189(7) -0.0007(7)
O1 0.0536(9) 0.0503(9) 0.0275(7) 0.0060(6) 0.0115(6) -0.0055(7)
O2 0.0736(11) 0.0300(8) 0.0476(8) 0.0117(7) 0.0167(8) 0.0035(7)
O3 0.0631(10) 0.0302(7) 0.0394(7) 0.0019(6) 0.0322(7) -0.0031(6)
C1 0.0294(9) 0.0283(10) 0.0288(9) -0.0003(8) 0.0020(7) 0.0039(8)
C2 0.0251(9) 0.0302(10) 0.0454(11) -0.0063(9) -0.0017(8) -0.0019(8)
C3 0.0254(10) 0.0299(10) 0.0540(12) 0.0049(9) 0.0085(9) -0.0055(8)
C4 0.0295(10) 0.0307(10) 0.0368(10) 0.0043(8) 0.0118(8) -0.0004(8)
C5 0.0201(8) 0.0233(9) 0.0285(9) 0.0004(7) 0.0052(7) 0.0006(7)
C6 0.0211(8) 0.0206(9) 0.0281(9) 0.0010(7) 0.0050(7) 0.0036(7)
C7 0.0253(9) 0.0206(9) 0.0249(8) 0.0014(7) 0.0070(7) 0.0032(7)
C8 0.0234(9) 0.0180(9) 0.0292(9) 0.0001(7) 0.0091(7) 0.0018(7)
N1 0.0255(8) 0.0256(8) 0.0234(7) -0.0004(6) 0.0072(6) -0.0012(6)

loop_
_atom_type_symbol
_atom_type_description
_atom_type_scat_dispersion_real
_atom_type_scat_dispersion_imag
_atom_type_scat_source
C C 0.0033 0.0016 'International Tables Vol C Tables 4.2.6.8 and 6.1.1.4'
H H 0.0000 0.0000 'International Tables Vol C Tables 4.2.6.8 and 6.1.1.4'
N N 0.0061 0.0033 'International Tables Vol C Tables 4.2.6.8 and 6.1.1.4'
O O 0.0106 0.0060 'International Tables Vol C Tables 4.2.6.8 and 6.1.1.4'

loop_
_geom_angle_atom_site_label_1
_geom_angle_atom_site_label_2
_geom_angle_atom_site_label_3
_geom_angle
C8 C9 C10 108.16(14)
C8 C9 C13 105.72(14)
C10 C9 C13 112.56(14)
C8 C9 C18 107.44(13)
C10 C9 C18 113.15(14)
C13 C9 C18 109.40(14)
C11 C10 C9 111.97(15)
C11 C10 H10A 109.2
C9 C10 H10A 109.2
C11 C10 H10B 109.2
C9 C10 H10B 109.2
H10A C10 H10B 107.9
C12 C11 C10 114.79(15)
C12 C11 H11A 108.6
C10 C11 H11A 108.6
C12 C11 H11B 108.6
C10 C11 H11B 108.6
H11A C11 H11B 107.5
O1 C12 N1 120.96(17)
O1 C12 C11 124.73(16)
N1 C12 C11 114.27(15)
C14 C13 C9 114.15(14)
C14 C13 H13A 108.7
C9 C13 H13A 108.7
C14 C13 H13B 108.7
C9 C13 H13B 108.7
H13A C13 H13B 107.6
O2 C14 C13 121.99(17)
O2 C14 C15 121.49(17)
C13 C14 C15 116.53(15)
N2 C15 C7 108.55(13)
N2 C15 C14 111.89(14)
C7 C15 C14 107.31(14)
N2 C15 H15 109.7
C7 C15 H15 109.7
C14 C15 H15 109.7
O3 C16 H16A 109.5
O3 C16 H16B 109.5
H16A C16 H16B 109.5
O3 C16 H16C 109.5
H16A C16 H16C 109.5
H16B C16 H16C 109.5
N2 C17 C18 116.45(14)
N2 C17 H17A 108.2
C18 C17 H17A 108.2
N2 C17 H17B 108.2
C18 C17 H17B 108.2
H17A C17 H17B 107.3
C17 C18 C9 115.02(15)
C17 C18 H18A 108.5
C9 C18 H18A 108.5
C17 C18 H18B 108.5
C9 C18 H18B 108.5
H18A C18 H18B 107.5
O3 N2 C17 102.63(13)
O3 N2 C15 104.29(13)
C17 N2 C15 114.40(14)
C16 O3 N2 108.53(13)
C2 C1 C6 118.54(16)
C2 C1 H1 120.7
C6 C1 H1 120.7
C3 C2 C1 121.05(17)
C3 C2 H2 119.5
C1 C2 H2 119.5
C4 C3 C2 122.07(17)
C4 C3 H3 119.0
C2 C3 H3 119.0
C5 C4 C3 116.88(17)
C5 C4 H4 121.6
C3 C4 H4 121.6
C4 C5 N1 129.80(15)
C4 C5 C6 122.40(16)
N1 C5 C6 107.73(14)
C1 C6 C5 119.01(15)
C1 C6 C7 134.69(16)
C5 C6 C7 106.19(14)
C8 C7 C6 108.17(14)
C8 C7 C15 116.22(15)
C6 C7 C15 135.38(15)
C7 C8 N1 110.76(14)
C7 C8 C9 124.15(15)
N1 C8 C9 124.98(14)
C12 N1 C8 123.62(14)
C12 N1 C5 128.13(14)
C8 N1 C5 107.14(13)

loop_
_geom_bond_atom_site_label_1
_geom_bond_atom_site_label_2
_geom_bond_distance
C9 C8 1.490(2)
C9 C10 1.533(2)
C9 C13 1.547(2)
C9 C18 1.552(2)
C10 C11 1.530(3)
C10 H10A 0.9900
C10 H10B 0.9900
C11 C12 1.510(3)
C11 H11A 0.9900
C11 H11B 0.9900
C12 O1 1.213(2)
C12 N1 1.394(2)
C13 C14 1.521(3)
C13 H13A 0.9900
C13 H13B 0.9900
C14 O2 1.212(2)
C14 C15 1.540(2)
C15 N2 1.494(2)
C15 C7 1.500(2)
C15 H15 1.0000
C16 O3 1.413(2)
C16 H16A 0.9800
C16 H16B 0.9800
C16 H16C 0.9800
C17 N2 1.482(2)
C17 C18 1.530(3)
C17 H17A 0.9900
C17 H17B 0.9900
C18 H18A 0.9900
C18 H18B 0.9900
N2 O3 1.4585(18)
C1 C2 1.389(3)
C1 C6 1.395(2)
C1 H1 0.9500
C2 C3 1.386(3)
C2 H2 0.9500
C3 C4 1.384(3)
C3 H3 0.9500
C4 C5 1.384(2)
C4 H4 0.9500
C5 N1 1.413(2)
C5 C6 1.418(2)
C6 C7 1.444(2)
C7 C8 1.341(2)
C8 N1 1.395(2)

loop_
_geom_torsion_atom_site_label_1
_geom_torsion_atom_site_label_2
_geom_torsion_atom_site_label_3
_geom_torsion_atom_site_label_4
_geom_torsion
C8 C9 C10 C11 45.63(19)
C13 C9 C10 C11 162.05(15)
C18 C9 C10 C11 -73.27(19)
C9 C10 C11 C12 -54.9(2)
C10 C11 C12 O1 -152.61(18)
C10 C11 C12 N1 29.8(2)
C8 C9 C13 C14 -42.91(19)
C10 C9 C13 C14 -160.79(15)
C18 C9 C13 C14 72.51(18)
C9 C13 C14 O2 -179.99(17)
C9 C13 C14 C15 0.4(2)
O2 C14 C15 N2 106.24(19)
C13 C14 C15 N2 -74.10(18)
O2 C14 C15 C7 -134.79(18)
C13 C14 C15 C7 44.9(2)
N2 C17 C18 C9 -55.4(2)
C8 C9 C18 C17 77.85(18)
C10 C9 C18 C17 -162.84(15)
C13 C9 C18 C17 -36.5(2)
C18 C17 N2 O3 169.98(14)
C18 C17 N2 C15 57.7(2)
C7 C15 N2 O3 162.41(13)
C14 C15 N2 O3 -79.35(16)
C7 C15 N2 C17 -86.28(17)
C14 C15 N2 C17 31.96(19)
C17 N2 O3 C16 124.78(15)
C15 N2 O3 C16 -115.62(15)
C6 C1 C2 C3 1.3(3)
C1 C2 C3 C4 -0.3(3)
C2 C3 C4 C5 -1.4(3)
C3 C4 C5 N1 -174.52(16)
C3 C4 C5 C6 2.1(3)
C2 C1 C6 C5 -0.5(2)
C2 C1 C6 C7 175.02(17)
C4 C5 C6 C1 -1.2(2)
N1 C5 C6 C1 176.08(14)
C4 C5 C6 C7 -177.90(15)
N1 C5 C6 C7 -0.62(18)
C1 C6 C7 C8 -175.23(18)
C5 C6 C7 C8 0.71(18)
C1 C6 C7 C15 -1.2(3)
C5 C6 C7 C15 174.79(18)
N2 C15 C7 C8 74.44(18)
C14 C15 C7 C8 -46.7(2)
N2 C15 C7 C6 -99.3(2)
C14 C15 C7 C6 139.62(19)
C6 C7 C8 N1 -0.53(19)
C15 C7 C8 N1 -175.90(13)
C6 C7 C8 C9 175.76(15)
C15 C7 C8 C9 0.4(2)
C10 C9 C8 C7 167.04(16)
C13 C9 C8 C7 46.3(2)
C18 C9 C8 C7 -70.5(2)
C10 C9 C8 N1 -17.2(2)
C13 C9 C8 N1 -137.98(16)
C18 C9 C8 N1 105.27(17)
O1 C12 N1 C8 -176.68(16)
C11 C12 N1 C8 1.0(2)
O1 C12 N1 C5 -10.3(3)
C11 C12 N1 C5 167.35(15)
C7 C8 N1 C12 168.97(15)
C9 C8 N1 C12 -7.3(2)
C7 C8 N1 C5 0.14(18)
C9 C8 N1 C5 -176.11(15)
C4 C5 N1 C12 9.2(3)
C6 C5 N1 C12 -167.85(15)
C4 C5 N1 C8 177.33(17)
C6 C5 N1 C8 0.32(17)
